data_2019938
loop_
_publ_author_name
'Sovago, Ioana'
'Bond, Andrew D.'

_publ_section_title
;
 Expanding the structural landscape of niclosamide: a high <i>Z</i>'
 polymorph, two new solvates and monohydrate H~<i>A~</i>
;
_journal_coeditor_code FA3363
_journal_issue 5
_journal_name_full 'Acta Crystallographica Section C'
_journal_page_first 394
_journal_page_last 401
_journal_paper_doi 10.1107/S2053229615005847
_journal_volume 71
_journal_year 2015
_chemical_formula_iupac 'C13 H8 Cl2 N2 O4'
_chemical_formula_moiety 'C13 H8 Cl2 N2 O4'
_chemical_formula_sum 'C13 H8 Cl2 N2 O4'
_chemical_formula_weight 327.11
_chemical_name_common niclosamide
_chemical_name_systematic
;
5-chloro-<i>N</i>-(2-chloro-4-nitrophenyl)-2-hydroxybenzamide
;
_space_group_crystal_system monoclinic
_space_group_IT_number 13
_space_group_name_Hall '-P 2yac'
_space_group_name_H-M_alt 'P 1 2/n 1'
_symmetry_space_group_name_Hall '-P 2yac'
_symmetry_space_group_name_H-M 'P 1 2/n 1'
_atom_sites_solution_hydrogens mixed
_audit_creation_method SHELXL-2013
_cell_angle_alpha 90
_cell_angle_beta 92.282(2)
_cell_angle_gamma 90
_cell_formula_units_Z 16
_cell_length_a 15.3040(5)
_cell_length_b 12.9458(4)
_cell_length_c 26.6596(9)
_cell_measurement_reflns_used 8327
_cell_measurement_temperature 298(2)
_cell_measurement_theta_max 25.55
_cell_measurement_theta_min 2.66
_cell_volume 5277.7(3)
_computing_cell_refinement 'SAINT (Bruker, 2012)'
_computing_data_collection 'APEX2 (Bruker, 2012)'
_computing_data_reduction 'SAINT (Bruker, 2012)'
_computing_molecular_graphics 'Mercury (Macrae et al., 2008)'
_computing_publication_material 'SHELXL (Sheldrick, 2015b)'
_computing_structure_refinement 'SHELXL (Sheldrick, 2015b)'
_computing_structure_solution 'SHELXT (Sheldrick, 2015a)'
_diffrn_ambient_temperature 298(2)
_diffrn_measured_fraction_theta_full 0.995
_diffrn_measured_fraction_theta_max 0.995
_diffrn_measurement_device_type 'Bruker Nonius X8 APEXII CCD area-detector'
_diffrn_measurement_method '\w and \f'
_diffrn_radiation_monochromator graphite
_diffrn_radiation_source 'fine-focus sealed tube'
_diffrn_radiation_type MoK\a
_diffrn_radiation_wavelength 0.71073
_diffrn_reflns_av_R_equivalents 0.0364
_diffrn_reflns_limit_h_max 16
_diffrn_reflns_limit_h_min -16
_diffrn_reflns_limit_k_max 13
_diffrn_reflns_limit_k_min -13
_diffrn_reflns_limit_l_max 28
_diffrn_reflns_limit_l_min -28
_diffrn_reflns_number 27935
_diffrn_reflns_theta_full 21.965
_diffrn_reflns_theta_max 21.965
_diffrn_reflns_theta_min 3.514
_exptl_absorpt_coefficient_mu 0.509
_exptl_absorpt_correction_T_max 0.951
_exptl_absorpt_correction_T_min 0.839
_exptl_absorpt_correction_type multi-scan
_exptl_absorpt_process_details '(SADABS; Bruker, 2012)'
_exptl_crystal_colour yellow
_exptl_crystal_density_diffrn 1.647
_exptl_crystal_description block
_exptl_crystal_F_000 2656
_exptl_crystal_size_max 0.500
_exptl_crystal_size_mid 0.300
_exptl_crystal_size_min 0.100
_refine_diff_density_max 0.420
_refine_diff_density_min -0.442
_refine_ls_extinction_method none
_refine_ls_goodness_of_fit_ref 0.916
_refine_ls_hydrogen_treatment mixed
_refine_ls_matrix_type full
_refine_ls_number_parameters 789
_refine_ls_number_reflns 6416
_refine_ls_number_restraints 8
_refine_ls_restrained_S_all 0.916
_refine_ls_R_factor_all 0.0499
_refine_ls_R_factor_gt 0.0311
_refine_ls_shift/su_max 0.001
_refine_ls_shift/su_mean 0.000
_refine_ls_structure_factor_coef Fsqd
_refine_ls_weighting_details 'w = 1/[\s^2^(Fo^2^)+(0.0444P)^2^] where P=(Fo^2^+2Fc^2^)/3'
_refine_ls_weighting_scheme calc
_refine_ls_wR_factor_gt 0.0720
_refine_ls_wR_factor_ref 0.0763
_reflns_number_gt 4482
_reflns_number_total 6416
_reflns_threshold_expression I>2\s(I)
_cod_data_source_file fa3363sup1.cif
_cod_data_source_block niclosamide_FormII
_cod_database_code 2019938
_shelx_space_group_comment
;
The symmetry employed for this shelxl refinement is uniquely defined
by the following loop, which should always be used as a source of
symmetry information in preference to the above space-group names.
They are only intended as comments.
;
_shelx_estimated_absorpt_t_min 0.785
_shelx_estimated_absorpt_t_max 0.951
_shelxl_version_number .2013

loop_
_space_group_symop_operation_xyz
'x, y, z'
'x+1/2, -y, z+1/2'
'-x, -y, -z'
'-x-1/2, y, -z-1/2'

loop_
_atom_site_type_symbol
_atom_site_label
_atom_site_fract_x
_atom_site_fract_y
_atom_site_fract_z
_atom_site_U_iso_or_equiv
_atom_site_adp_type
_atom_site_calc_flag
_atom_site_occupancy
Cl Cl1A 0.48648(5) 0.21278(5) 0.30791(3) 0.0763(3) Uani d 1
Cl Cl2A 0.96903(5) -0.16350(6) 0.32901(3) 0.0741(3) Uani d 1
O O1A 0.18401(13) -0.10670(17) 0.31084(8) 0.0723(6) Uani d 1
O O2A 0.17279(13) 0.05881(17) 0.31201(7) 0.0719(6) Uani d 1
O O3A 0.62956(10) -0.14930(11) 0.31123(6) 0.0473(5) Uani d 1
O O4A 0.70212(13) 0.15952(14) 0.31130(8) 0.0600(6) Uani d 1
H H4A 0.7229(17) 0.2171(13) 0.3218(10) 0.089(11) Uiso d 1
N N1A 0.21579(16) -0.0202(2) 0.31162(8) 0.0532(6) Uani d 1
N N2A 0.58220(15) 0.01606(15) 0.30928(8) 0.0387(5) Uani d 1
H H2A 0.6030(17) 0.0792(11) 0.3086(10) 0.080(10) Uiso d 1
C C1A 0.49195(17) 0.00271(17) 0.30909(8) 0.0368(6) Uani d 1
C C2A 0.43852(19) 0.09122(17) 0.30864(9) 0.0436(7) Uani d 1
C C3A 0.34929(19) 0.0837(2) 0.30957(9) 0.0486(7) Uani d 1
H H3A 0.3149 0.1429 0.3091 0.058 Uiso calc 1
C C4A 0.31157(18) -0.0117(2) 0.31118(9) 0.0420(7) Uani d 1
C C5A 0.36114(19) -0.09985(19) 0.31190(9) 0.0464(7) Uani d 1
H H5A 0.3344 -0.1642 0.3133 0.056 Uiso calc 1
C C6A 0.45054(17) -0.09257(18) 0.31052(9) 0.0423(7) Uani d 1
H H6A 0.4839 -0.1526 0.3105 0.051 Uiso calc 1
C C7A 0.64677(17) -0.05666(18) 0.31127(8) 0.0345(6) Uani d 1
C C8A 0.73798(16) -0.01853(17) 0.31405(8) 0.0341(6) Uani d 1
C C9A 0.80419(17) -0.09354(18) 0.31787(9) 0.0402(7) Uani d 1
H H9A 0.7888 -0.1630 0.3173 0.048 Uiso calc 1
C C10A 0.89031(18) -0.06736(19) 0.32234(9) 0.0448(7) Uani d 1
C C11A 0.91554(19) 0.0350(2) 0.32217(10) 0.0528(8) Uani d 1
H H11A 0.9744 0.0528 0.3244 0.063 Uiso calc 1
C C12A 0.8523(2) 0.1101(2) 0.31858(10) 0.0539(8) Uani d 1
H H12A 0.8687 0.1793 0.3186 0.065 Uiso calc 1
C C13A 0.76440(19) 0.08458(18) 0.31499(9) 0.0417(7) Uani d 1
Cl Cl1B 0.49972(5) 0.20294(4) 0.57158(3) 0.0572(2) Uani d 1
Cl Cl2B 0.96521(5) -0.19967(6) 0.56736(4) 0.0947(3) Uani d 1
O O1B 0.18366(13) -0.09915(18) 0.55684(8) 0.0725(6) Uani d 1
O O2B 0.17865(13) 0.06649(17) 0.56005(7) 0.0712(6) Uani d 1
O O3B 0.62734(10) -0.16401(12) 0.56198(7) 0.0495(5) Uani d 1
O O4B 0.71280(12) 0.13981(13) 0.56594(7) 0.0571(5) Uani d 1
H H4B 0.7349(16) 0.1968(12) 0.5753(10) 0.075(10) Uiso d 1
N N1B 0.21904(16) -0.0147(2) 0.55912(8) 0.0539(6) Uani d 1
N N2B 0.58672(14) 0.00354(14) 0.56368(7) 0.0355(5) Uani d 1
H H2B 0.6111(13) 0.0648(10) 0.5663(8) 0.044(8) Uiso d 1
C C1B 0.49610(17) -0.00547(17) 0.56305(8) 0.0345(6) Uani d 1
C C2B 0.44614(17) 0.08558(16) 0.56573(8) 0.0365(7) Uani d 1
C C3B 0.35678(18) 0.08329(19) 0.56425(9) 0.0428(7) Uani d 1
H H3B 0.3247 0.1442 0.5656 0.051 Uiso calc 1
C C4B 0.31523(17) -0.0108(2) 0.56074(9) 0.0409(7) Uani d 1
C C5B 0.36110(18) -0.10119(18) 0.55862(9) 0.0431(7) Uani d 1
H H5B 0.3318 -0.1641 0.5566 0.052 Uiso calc 1
C C6B 0.45089(17) -0.09808(17) 0.55955(9) 0.0411(7) Uani d 1
H H6B 0.4820 -0.1596 0.5578 0.049 Uiso calc 1
C C7B 0.64836(16) -0.07221(18) 0.56325(8) 0.0341(6) Uani d 1
C C8B 0.74140(16) -0.03960(17) 0.56431(9) 0.0349(6) Uani d 1
C C9B 0.80383(17) -0.11873(18) 0.56400(9) 0.0452(7) Uani d 1
H H9B 0.7853 -0.1871 0.5625 0.054 Uiso calc 1
C C10B 0.89067(19) -0.0978(2) 0.56586(10) 0.0521(8) Uani d 1
C C11B 0.92088(19) 0.0025(2) 0.56776(10) 0.0557(8) Uani d 1
H H11B 0.9806 0.0162 0.5687 0.067 Uiso calc 1
C C12B 0.8614(2) 0.0817(2) 0.56819(10) 0.0506(8) Uani d 1
H H12B 0.8811 0.1496 0.5697 0.061 Uiso calc 1
C C13B 0.77286(19) 0.06178(18) 0.56638(9) 0.0410(7) Uani d 1
Cl Cl1C 0.81456(5) 0.68313(5) 0.43923(3) 0.0576(2) Uani d 1
Cl Cl2C 0.54517(4) 0.36784(5) 0.18020(3) 0.0526(2) Uani d 1
O O1C 0.95800(14) 0.32486(17) 0.57316(8) 0.0819(7) Uani d 1
O O2C 0.96096(14) 0.48707(16) 0.58939(8) 0.0752(6) Uani d 1
O O3C 0.74200(10) 0.34472(11) 0.34327(6) 0.0444(5) Uani d 1
O O4C 0.69289(12) 0.66005(13) 0.32798(7) 0.0505(5) Uani d 1
H H4C 0.6731(15) 0.7199(11) 0.3221(9) 0.064(9) Uiso d 1
N N1C 0.94147(14) 0.4144(2) 0.56257(9) 0.0535(6) Uani d 1
N N2C 0.76087(13) 0.50131(15) 0.37911(8) 0.0364(5) Uani d 1
H H2C 0.7500(13) 0.5669(8) 0.3758(8) 0.042(7) Uiso d 1
C C1C 0.80771(15) 0.47616(17) 0.42329(9) 0.0339(6) Uani d 1
C C2C 0.83484(16) 0.55585(17) 0.45583(10) 0.0386(7) Uani d 1
C C3C 0.87824(15) 0.53632(18) 0.50091(9) 0.0417(7) Uani d 1
H H3C 0.8951 0.5902 0.5222 0.050 Uiso calc 1
C C4C 0.89630(15) 0.4358(2) 0.51393(10) 0.0403(6) Uani d 1
C C5C 0.87210(16) 0.35520(19) 0.48275(10) 0.0430(7) Uani d 1
H H5C 0.8853 0.2876 0.4921 0.052 Uiso calc 1
C C6C 0.82831(16) 0.37490(18) 0.43759(9) 0.0412(7) Uani d 1
H H6C 0.8123 0.3204 0.4165 0.049 Uiso calc 1
C C7C 0.72819(15) 0.43797(18) 0.34249(9) 0.0323(6) Uani d 1
C C8C 0.67613(15) 0.48634(16) 0.30013(9) 0.0310(6) Uani d 1
C C9C 0.63963(15) 0.41888(17) 0.26421(9) 0.0359(6) Uani d 1
H H9C 0.6470 0.3481 0.2685 0.043 Uiso calc 1
C C10C 0.59333(15) 0.45457(18) 0.22286(9) 0.0357(6) Uani d 1
C C11C 0.58260(15) 0.55897(19) 0.21520(10) 0.0428(7) Uani d 1
H H11C 0.5525 0.5831 0.1866 0.051 Uiso calc 1
C C12C 0.61650(16) 0.62674(18) 0.25002(10) 0.0421(7) Uani d 1
H H12C 0.6092 0.6973 0.2449 0.051 Uiso calc 1
C C13C 0.66179(15) 0.59198(17) 0.29292(10) 0.0365(6) Uani d 1
Cl Cl1D 0.80809(5) 0.67803(5) 0.68478(3) 0.0648(2) Uani d 1
Cl Cl2D 0.56957(5) 0.35710(5) 0.42128(3) 0.0559(2) Uani d 1
O O1D 0.94384(16) 0.33596(16) 0.82967(8) 0.0915(8) Uani d 1
O O2D 0.95526(15) 0.49831(15) 0.83900(8) 0.0819(7) Uani d 1
O O3D 0.74445(12) 0.33296(12) 0.59360(7) 0.0569(5) Uani d 1
O O4D 0.68447(12) 0.64489(13) 0.57942(7) 0.0595(6) Uani d 1
H H4D 0.6667(15) 0.7056(10) 0.5726(9) 0.061(9) Uiso d 1
N N1D 0.93300(14) 0.4235(2) 0.81470(9) 0.0523(6) Uani d 1
N N2D 0.75909(13) 0.49085(15) 0.62818(8) 0.0425(6) Uani d 1
H H2D 0.7459(13) 0.5557(9) 0.6230(8) 0.049(8) Uiso d 1
C C1D 0.80614(15) 0.46965(17) 0.67275(10) 0.0364(6) Uani d 1
C C2D 0.83060(16) 0.55262(17) 0.70383(10) 0.0401(7) Uani d 1
C C3D 0.87255(16) 0.53780(18) 0.74955(10) 0.0413(7) Uani d 1
H H3D 0.8883 0.5939 0.7697 0.050 Uiso calc 1
C C4D 0.89105(15) 0.43928(19) 0.76511(9) 0.0380(6) Uani d 1
C C5D 0.87014(16) 0.35546(18) 0.73520(10) 0.0431(7) Uani d 1
H H5D 0.8843 0.2890 0.7460 0.052 Uiso calc 1
C C6D 0.82826(16) 0.37079(17) 0.68928(10) 0.0438(7) Uani d 1
H H6D 0.8145 0.3143 0.6689 0.053 Uiso calc 1
C C7D 0.72830(15) 0.42551(18) 0.59194(9) 0.0371(6) Uani d 1
C C8D 0.67738(15) 0.47227(16) 0.54873(9) 0.0346(6) Uani d 1
C C9D 0.64856(15) 0.40549(17) 0.51084(10) 0.0387(7) Uani d 1
H H9D 0.6596 0.3351 0.5141 0.046 Uiso calc 1
C C10D 0.60405(16) 0.44147(17) 0.46863(10) 0.0383(6) Uani d 1
C C11D 0.58593(15) 0.54477(17) 0.46310(10) 0.0422(7) Uani d 1
H H11D 0.5562 0.5691 0.4344 0.051 Uiso calc 1
C C12D 0.61245(16) 0.61140(17) 0.50067(10) 0.0463(7) Uani d 1
H H12D 0.5995 0.6813 0.4974 0.056 Uiso calc 1
C C13D 0.65781(16) 0.57698(18) 0.54306(10) 0.0411(7) Uani d 1

loop_
_atom_site_aniso_label
_atom_site_aniso_U_11
_atom_site_aniso_U_22
_atom_site_aniso_U_33
_atom_site_aniso_U_12
_atom_site_aniso_U_13
_atom_site_aniso_U_23
Cl1A 0.0747(6) 0.0294(4) 0.1247(8) 0.0067(4) 0.0010(5) 0.0112(4)
Cl2A 0.0472(5) 0.0653(5) 0.1083(7) 0.0058(4) -0.0148(5) -0.0251(5)
O1A 0.0569(15) 0.0781(16) 0.0816(17) -0.0121(12) -0.0008(12) -0.0101(13)
O2A 0.0592(15) 0.0826(15) 0.0734(16) 0.0265(13) -0.0032(12) 0.0009(12)
O3A 0.0474(12) 0.0210(10) 0.0730(13) -0.0005(8) -0.0026(10) -0.0032(9)
O4A 0.0670(15) 0.0254(11) 0.0864(16) -0.0044(11) -0.0137(12) -0.0033(10)
N1A 0.0495(19) 0.0741(19) 0.0357(15) 0.0079(16) -0.0036(13) -0.0047(14)
N2A 0.0458(17) 0.0235(13) 0.0464(14) 0.0006(12) -0.0025(11) -0.0004(11)
C1A 0.049(2) 0.0318(16) 0.0292(16) 0.0034(14) -0.0057(13) -0.0007(11)
C2A 0.057(2) 0.0295(15) 0.0439(18) 0.0068(14) 0.0008(15) 0.0030(12)
C3A 0.055(2) 0.0467(18) 0.0437(18) 0.0175(15) -0.0038(16) 0.0010(14)
C4A 0.044(2) 0.0496(18) 0.0321(16) 0.0060(15) -0.0030(14) -0.0019(13)
C5A 0.057(2) 0.0405(16) 0.0417(18) -0.0019(15) -0.0023(15) -0.0074(13)
C6A 0.049(2) 0.0308(15) 0.0467(18) 0.0034(13) -0.0036(15) -0.0062(12)
C7A 0.0473(19) 0.0266(15) 0.0294(16) 0.0016(14) -0.0029(13) -0.0020(12)
C8A 0.0448(18) 0.0282(14) 0.0290(15) -0.0032(13) -0.0007(13) -0.0032(11)
C9A 0.0467(19) 0.0341(15) 0.0397(17) -0.0057(14) -0.0013(14) -0.0057(12)
C10A 0.046(2) 0.0465(17) 0.0418(18) -0.0021(14) -0.0020(14) -0.0103(13)
C11A 0.049(2) 0.0564(19) 0.0528(19) -0.0168(17) -0.0011(15) -0.0059(15)
C12A 0.066(2) 0.0357(16) 0.060(2) -0.0167(16) -0.0020(17) 0.0009(14)
C13A 0.058(2) 0.0290(16) 0.0374(17) -0.0045(15) -0.0044(15) -0.0014(12)
Cl1B 0.0686(5) 0.0269(4) 0.0743(5) 0.0073(3) -0.0185(4) -0.0043(3)
Cl2B 0.0510(6) 0.0755(6) 0.1569(9) 0.0160(4) -0.0031(6) -0.0285(6)
O1B 0.0555(15) 0.0802(16) 0.0817(17) -0.0111(12) 0.0006(12) -0.0001(13)
O2B 0.0575(15) 0.0830(15) 0.0730(16) 0.0261(12) 0.0018(12) 0.0001(12)
O3B 0.0489(12) 0.0204(10) 0.0786(14) 0.0017(8) -0.0058(10) -0.0031(9)
O4B 0.0620(14) 0.0276(11) 0.0803(15) -0.0053(11) -0.0132(11) -0.0022(10)
N1B 0.054(2) 0.0706(19) 0.0366(15) 0.0057(16) -0.0007(13) -0.0002(13)
N2B 0.0450(16) 0.0207(12) 0.0404(14) -0.0004(12) -0.0052(11) -0.0027(10)
C1B 0.0447(19) 0.0319(15) 0.0265(15) 0.0027(13) -0.0043(13) 0.0008(11)
C2B 0.050(2) 0.0283(14) 0.0303(16) 0.0062(13) -0.0075(14) -0.0023(11)
C3B 0.052(2) 0.0432(17) 0.0330(17) 0.0150(15) -0.0039(14) -0.0011(13)
C4B 0.0376(19) 0.0514(18) 0.0334(16) 0.0044(15) -0.0019(13) 0.0002(13)
C5B 0.051(2) 0.0388(16) 0.0391(17) -0.0016(14) 0.0012(14) -0.0016(12)
C6B 0.046(2) 0.0291(15) 0.0479(18) 0.0037(13) -0.0012(14) -0.0017(12)
C7B 0.0431(18) 0.0289(15) 0.0298(16) 0.0048(14) -0.0039(13) -0.0015(12)
C8B 0.0455(19) 0.0282(14) 0.0305(15) -0.0008(13) -0.0035(13) -0.0044(11)
C9B 0.048(2) 0.0346(15) 0.0523(19) -0.0009(14) -0.0008(15) -0.0075(13)
C10B 0.042(2) 0.0526(19) 0.062(2) 0.0002(15) -0.0021(16) -0.0103(15)
C11B 0.046(2) 0.063(2) 0.057(2) -0.0126(17) -0.0039(16) -0.0056(16)
C12B 0.058(2) 0.0457(17) 0.0470(19) -0.0168(16) -0.0088(16) 0.0021(14)
C13B 0.051(2) 0.0351(16) 0.0361(17) 0.0012(15) -0.0073(14) -0.0009(12)
Cl1C 0.0687(5) 0.0317(4) 0.0713(5) -0.0009(3) -0.0092(4) -0.0040(3)
Cl2C 0.0534(5) 0.0480(4) 0.0552(5) 0.0077(3) -0.0131(4) -0.0104(3)
O1C 0.0929(18) 0.0722(15) 0.0776(16) 0.0010(13) -0.0343(13) 0.0207(13)
O2C 0.0852(17) 0.0857(16) 0.0529(14) -0.0031(13) -0.0187(12) -0.0139(12)
O3C 0.0569(12) 0.0234(10) 0.0519(12) 0.0049(8) -0.0109(9) -0.0006(8)
O4C 0.0615(13) 0.0244(10) 0.0639(13) 0.0067(10) -0.0184(10) -0.0025(10)
N1C 0.0410(16) 0.0715(19) 0.0480(18) -0.0051(14) -0.0002(13) 0.0047(15)
N2C 0.0448(14) 0.0211(12) 0.0432(15) 0.0032(11) -0.0006(12) 0.0009(11)
C1C 0.0324(16) 0.0338(15) 0.0358(16) 0.0037(12) 0.0032(13) 0.0042(13)
C2C 0.0368(17) 0.0304(14) 0.0488(18) -0.0020(12) 0.0056(15) -0.0058(13)
C3C 0.0372(18) 0.0441(17) 0.0438(19) -0.0030(13) 0.0010(14) -0.0091(14)
C4C 0.0292(16) 0.0540(18) 0.0373(17) 0.0004(13) -0.0022(13) 0.0021(15)
C5C 0.0403(17) 0.0375(15) 0.0513(19) 0.0060(13) 0.0030(15) 0.0072(14)
C6C 0.0447(18) 0.0360(16) 0.0425(18) 0.0030(13) -0.0031(14) -0.0017(13)
C7C 0.0318(16) 0.0292(15) 0.0362(17) -0.0001(12) 0.0056(13) 0.0000(13)
C8C 0.0294(15) 0.0254(14) 0.0385(16) 0.0024(11) 0.0052(13) 0.0012(12)
C9C 0.0353(16) 0.0280(13) 0.0445(17) 0.0048(12) 0.0041(14) 0.0000(13)
C10C 0.0303(16) 0.0368(16) 0.0399(17) 0.0031(12) 0.0013(13) -0.0048(13)
C11C 0.0380(17) 0.0443(17) 0.0460(18) 0.0078(13) 0.0004(14) 0.0058(14)
C12C 0.0438(18) 0.0288(14) 0.0536(19) 0.0053(13) -0.0012(15) 0.0060(14)
C13C 0.0329(16) 0.0313(15) 0.0455(18) 0.0011(12) 0.0018(14) 0.0001(13)
Cl1D 0.0798(6) 0.0273(4) 0.0853(6) 0.0088(3) -0.0220(5) -0.0025(4)
Cl2D 0.0758(6) 0.0402(4) 0.0512(5) 0.0000(4) -0.0045(4) -0.0044(3)
O1D 0.153(2) 0.0511(14) 0.0678(16) 0.0050(14) -0.0280(15) 0.0161(12)
O2D 0.115(2) 0.0617(14) 0.0663(16) 0.0001(13) -0.0275(14) -0.0120(12)
O3D 0.0824(15) 0.0242(10) 0.0626(13) 0.0078(9) -0.0176(10) 0.0003(9)
O4D 0.0742(15) 0.0241(10) 0.0778(14) 0.0102(10) -0.0303(11) -0.0047(11)
N1D 0.0569(17) 0.0521(16) 0.0478(17) 0.0018(13) 0.0022(13) 0.0005(14)
N2D 0.0456(15) 0.0234(13) 0.0576(17) 0.0055(11) -0.0071(12) 0.0034(12)
C1D 0.0323(17) 0.0279(15) 0.0490(18) 0.0010(12) 0.0039(14) 0.0038(13)
C2D 0.0353(17) 0.0248(14) 0.060(2) 0.0034(12) 0.0016(15) -0.0008(14)
C3D 0.0388(18) 0.0341(16) 0.0508(19) 0.0010(12) 0.0009(15) -0.0076(13)
C4D 0.0317(16) 0.0408(16) 0.0418(18) 0.0009(12) 0.0036(14) 0.0031(14)
C5D 0.0498(18) 0.0301(15) 0.0494(19) 0.0022(13) 0.0046(15) 0.0077(14)
C6D 0.0492(18) 0.0292(15) 0.0528(19) 0.0006(13) 0.0006(15) -0.0005(13)
C7D 0.0368(17) 0.0267(15) 0.0481(19) 0.0002(13) 0.0047(14) -0.0007(14)
C8D 0.0308(16) 0.0245(14) 0.0485(18) 0.0023(12) 0.0020(13) 0.0028(13)
C9D 0.0374(17) 0.0258(13) 0.0536(19) 0.0015(12) 0.0087(15) 0.0012(14)
C10D 0.0380(17) 0.0320(15) 0.0449(18) -0.0003(12) 0.0038(14) 0.0004(13)
C11D 0.0407(18) 0.0373(16) 0.0485(18) 0.0045(13) -0.0011(14) 0.0057(14)
C12D 0.0476(19) 0.0264(14) 0.064(2) 0.0080(13) -0.0061(16) 0.0027(14)
C13D 0.0362(17) 0.0297(15) 0.057(2) 0.0027(12) -0.0031(15) -0.0004(14)

loop_
_atom_type_symbol
_atom_type_description
_atom_type_scat_dispersion_real
_atom_type_scat_dispersion_imag
_atom_type_scat_source
C C 0.0033 0.0016 'International Tables Vol C Tables 4.2.6.8 and 6.1.1.4'
H H 0.0000 0.0000 'International Tables Vol C Tables 4.2.6.8 and 6.1.1.4'
N N 0.0061 0.0033 'International Tables Vol C Tables 4.2.6.8 and 6.1.1.4'
O O 0.0106 0.0060 'International Tables Vol C Tables 4.2.6.8 and 6.1.1.4'
Cl Cl 0.1484 0.1585 'International Tables Vol C Tables 4.2.6.8 and 6.1.1.4'

loop_
_geom_angle_atom_site_label_1
_geom_angle_atom_site_label_2
_geom_angle_atom_site_label_3
_geom_angle
C13A O4A H4A 110(2)
O2A N1A O1A 123.8(3)
O2A N1A C4A 118.5(3)
O1A N1A C4A 117.7(2)
C7A N2A C1A 129.2(2)
C7A N2A H2A 112.4(18)
C1A N2A H2A 118.4(18)
C6A C1A N2A 124.4(2)
C6A C1A C2A 117.3(2)
N2A C1A C2A 118.4(2)
C3A C2A C1A 121.4(2)
C3A C2A Cl1A 119.09(19)
C1A C2A Cl1A 119.5(2)
C4A C3A C2A 119.2(2)
C4A C3A H3A 120.4
C2A C3A H3A 120.4
C3A C4A C5A 121.3(3)
C3A C4A N1A 119.4(2)
C5A C4A N1A 119.3(2)
C4A C5A C6A 119.6(2)
C4A C5A H5A 120.2
C6A C5A H5A 120.2
C5A C6A C1A 121.2(2)
C5A C6A H6A 119.4
C1A C6A H6A 119.4
O3A C7A N2A 121.3(2)
O3A C7A C8A 121.9(2)
N2A C7A C8A 116.9(2)
C13A C8A C9A 116.9(2)
C13A C8A C7A 126.3(2)
C9A C8A C7A 116.7(2)
C10A C9A C8A 121.8(2)
C10A C9A H9A 119.1
C8A C9A H9A 119.1
C9A C10A C11A 120.6(2)
C9A C10A Cl2A 119.7(2)
C11A C10A Cl2A 119.7(2)
C12A C11A C10A 118.9(3)
C12A C11A H11A 120.5
C10A C11A H11A 120.5
C11A C12A C13A 121.1(2)
C11A C12A H12A 119.5
C13A C12A H12A 119.5
O4A C13A C12A 120.7(2)
O4A C13A C8A 118.6(2)
C12A C13A C8A 120.7(2)
C13B O4B H4B 112.4(19)
O1B N1B O2B 123.3(3)
O1B N1B C4B 118.3(2)
O2B N1B C4B 118.4(2)
C7B N2B C1B 129.1(2)
C7B N2B H2B 111.0(15)
C1B N2B H2B 119.8(15)
C6B C1B N2B 124.6(2)
C6B C1B C2B 117.2(2)
N2B C1B C2B 118.2(2)
C3B C2B C1B 121.7(2)
C3B C2B Cl1B 119.44(18)
C1B C2B Cl1B 118.9(2)
C2B C3B C4B 118.7(2)
C2B C3B H3B 120.6
C4B C3B H3B 120.6
C5B C4B C3B 121.6(3)
C5B C4B N1B 118.9(2)
C3B C4B N1B 119.5(2)
C4B C5B C6B 119.3(2)
C4B C5B H5B 120.4
C6B C5B H5B 120.4
C5B C6B C1B 121.5(2)
C5B C6B H6B 119.2
C1B C6B H6B 119.2
O3B C7B N2B 121.0(2)
O3B C7B C8B 121.6(2)
N2B C7B C8B 117.4(2)
C13B C8B C9B 116.9(2)
C13B C8B C7B 126.6(2)
C9B C8B C7B 116.5(2)
C10B C9B C8B 121.4(2)
C10B C9B H9B 119.3
C8B C9B H9B 119.3
C9B C10B C11B 121.1(3)
C9B C10B Cl2B 119.3(2)
C11B C10B Cl2B 119.6(2)
C12B C11B C10B 118.9(3)
C12B C11B H11B 120.6
C10B C11B H11B 120.6
C11B C12B C13B 120.8(2)
C11B C12B H12B 119.6
C13B C12B H12B 119.6
O4B C13B C12B 121.5(2)
O4B C13B C8B 117.6(2)
C12B C13B C8B 120.9(2)
C13C O4C H4C 110.8(18)
O2C N1C O1C 123.9(3)
O2C N1C C4C 118.1(2)
O1C N1C C4C 118.0(2)
C7C N2C C1C 129.1(2)
C7C N2C H2C 117.1(14)
C1C N2C H2C 113.8(14)
N2C C1C C6C 123.6(2)
N2C C1C C2C 118.8(2)
C6C C1C C2C 117.6(2)
C3C C2C C1C 121.9(2)
C3C C2C Cl1C 118.33(19)
C1C C2C Cl1C 119.8(2)
C4C C3C C2C 118.8(2)
C4C C3C H3C 120.6
C2C C3C H3C 120.6
C3C C4C C5C 121.3(2)
C3C C4C N1C 118.9(2)
C5C C4C N1C 119.7(2)
C4C C5C C6C 119.8(2)
C4C C5C H5C 120.1
C6C C5C H5C 120.1
C5C C6C C1C 120.6(2)
C5C C6C H6C 119.7
C1C C6C H6C 119.7
O3C C7C N2C 121.7(2)
O3C C7C C8C 120.8(2)
N2C C7C C8C 117.5(2)
C9C C8C C13C 117.5(2)
C9C C8C C7C 116.3(2)
C13C C8C C7C 126.2(2)
C10C C9C C8C 121.5(2)
C10C C9C H9C 119.3
C8C C9C H9C 119.3
C9C C10C C11C 120.4(2)
C9C C10C Cl2C 120.08(18)
C11C C10C Cl2C 119.5(2)
C12C C11C C10C 119.4(2)
C12C C11C H11C 120.3
C10C C11C H11C 120.3
C11C C12C C13C 121.0(2)
C11C C12C H12C 119.5
C13C C12C H12C 119.5
O4C C13C C12C 120.4(2)
O4C C13C C8C 119.5(2)
C12C C13C C8C 120.1(2)
C13D O4D H4D 111.1(17)
O2D N1D O1D 122.8(2)
O2D N1D C4D 118.6(2)
O1D N1D C4D 118.6(2)
C7D N2D C1D 129.7(2)
C7D N2D H2D 114.6(15)
C1D N2D H2D 115.6(15)
C6D C1D N2D 124.3(2)
C6D C1D C2D 117.6(2)
N2D C1D C2D 118.1(2)
C3D C2D C1D 121.7(2)
C3D C2D Cl1D 118.25(19)
C1D C2D Cl1D 120.1(2)
C4D C3D C2D 119.0(2)
C4D C3D H3D 120.5
C2D C3D H3D 120.5
C3D C4D C5D 121.3(2)
C3D C4D N1D 118.9(2)
C5D C4D N1D 119.8(2)
C6D C5D C4D 119.5(2)
C6D C5D H5D 120.3
C4D C5D H5D 120.3
C5D C6D C1D 121.0(2)
C5D C6D H6D 119.5
C1D C6D H6D 119.5
O3D C7D N2D 121.4(2)
O3D C7D C8D 121.6(2)
N2D C7D C8D 116.9(2)
C9D C8D C13D 117.8(2)
C9D C8D C7D 116.7(2)
C13D C8D C7D 125.5(2)
C10D C9D C8D 121.2(2)
C10D C9D H9D 119.4
C8D C9D H9D 119.4
C11D C10D C9D 120.7(2)
C11D C10D Cl2D 118.7(2)
C9D C10D Cl2D 120.61(18)
C12D C11D C10D 118.8(2)
C12D C11D H11D 120.6
C10D C11D H11D 120.6
C11D C12D C13D 121.4(2)
C11D C12D H12D 119.3
C13D C12D H12D 119.3
O4D C13D C12D 120.2(2)
O4D C13D C8D 119.6(2)
C12D C13D C8D 120.2(2)

loop_
_geom_bond_atom_site_label_1
_geom_bond_atom_site_label_2
_geom_bond_distance
Cl1A C2A 1.737(2)
Cl2A C10A 1.736(3)
O1A N1A 1.220(3)
O2A N1A 1.217(3)
O3A C7A 1.228(2)
O4A C13A 1.361(3)
O4A H4A 0.853(10)
N1A C4A 1.470(3)
N2A C7A 1.364(3)
N2A C1A 1.392(3)
N2A H2A 0.878(10)
C1A C6A 1.388(3)
C1A C2A 1.407(3)
C2A C3A 1.370(3)
C3A C4A 1.365(3)
C3A H3A 0.9300
C4A C5A 1.370(3)
C5A C6A 1.373(3)
C5A H5A 0.9300
C6A H6A 0.9300
C7A C8A 1.480(3)
C8A C13A 1.395(3)
C8A C9A 1.404(3)
C9A C10A 1.362(3)
C9A H9A 0.9300
C10A C11A 1.380(3)
C11A C12A 1.373(3)
C11A H11A 0.9300
C12A C13A 1.384(3)
C12A H12A 0.9300
Cl1B C2B 1.731(2)
Cl2B C10B 1.743(3)
O1B N1B 1.220(3)
O2B N1B 1.220(3)
O3B C7B 1.231(3)
O4B C13B 1.365(3)
O4B H4B 0.846(10)
N1B C4B 1.472(3)
N2B C7B 1.361(3)
N2B C1B 1.391(3)
N2B H2B 0.878(10)
C1B C6B 1.386(3)
C1B C2B 1.408(3)
C2B C3B 1.367(3)
C3B C4B 1.375(3)
C3B H3B 0.9300
C4B C5B 1.367(3)
C5B C6B 1.374(3)
C5B H5B 0.9300
C6B H6B 0.9300
C7B C8B 1.484(3)
C8B C13B 1.398(3)
C8B C9B 1.401(3)
C9B C10B 1.355(3)
C9B H9B 0.9300
C10B C11B 1.379(3)
C11B C12B 1.371(3)
C11B H11B 0.9300
C12B C13B 1.379(3)
C12B H12B 0.9300
Cl1C C2C 1.731(2)
Cl2C C10C 1.741(2)
O1C N1C 1.218(3)
O2C N1C 1.211(3)
O3C C7C 1.226(2)
O4C C13C 1.357(3)
O4C H4C 0.844(10)
N1C C4C 1.471(3)
N2C C7C 1.355(3)
N2C C1C 1.393(3)
N2C H2C 0.869(10)
C1C C6C 1.398(3)
C1C C2C 1.400(3)
C2C C3C 1.373(3)
C3C C4C 1.372(3)
C3C H3C 0.9300
C4C C5C 1.375(3)
C5C C6C 1.378(3)
C5C H5C 0.9300
C6C H6C 0.9300
C7C C8C 1.494(3)
C8C C9C 1.396(3)
C8C C13C 1.397(3)
C9C C10C 1.367(3)
C9C H9C 0.9300
C10C C11C 1.376(3)
C11C C12C 1.365(3)
C11C H11C 0.9300
C12C C13C 1.389(3)
C12C H12C 0.9300
Cl1D C2D 1.732(2)
Cl2D C10D 1.736(2)
O1D N1D 1.211(3)
O2D N1D 1.207(3)
O3D C7D 1.224(3)
O4D C13D 1.359(3)
O4D H4D 0.849(10)
N1D C4D 1.461(3)
N2D C7D 1.355(3)
N2D C1D 1.392(3)
N2D H2D 0.874(10)
C1D C6D 1.391(3)
C1D C2D 1.398(3)
C2D C3D 1.368(3)
C3D C4D 1.367(3)
C3D H3D 0.9300
C4D C5D 1.377(3)
C5D C6D 1.374(3)
C5D H5D 0.9300
C6D H6D 0.9300
C7D C8D 1.493(3)
C8D C9D 1.388(3)
C8D C13D 1.395(3)
C9D C10D 1.373(3)
C9D H9D 0.9300
C10D C11D 1.373(3)
C11D C12D 1.371(3)
C11D H11D 0.9300
C12D C13D 1.377(3)
C12D H12D 0.9300

loop_
_geom_hbond_atom_site_label_D
_geom_hbond_atom_site_label_H
_geom_hbond_atom_site_label_A
_geom_hbond_site_symmetry_A
_geom_hbond_distance_DH
_geom_hbond_distance_HA
_geom_hbond_distance_DA
_geom_hbond_angle_DHA
N2A H2A O4A . 0.878(10) 1.838(18) 2.610(3) 146(3)
N2B H2B O4B . 0.878(10) 1.835(15) 2.613(3) 147(2)
N2C H2C O4C . 0.869(10) 1.938(16) 2.655(3) 138.9(19)
N2D H2D O4D . 0.874(10) 1.865(15) 2.618(3) 143(2)
O4A H4A O3C . 0.853(10) 1.770(12) 2.609(2) 168(3)
O4B H4B O3D . 0.846(10) 1.833(13) 2.646(2) 161(3)
O4C H4C O3A 1_565 0.844(10) 1.839(10) 2.682(2) 178(3)
O4D H4D O3B 1_565 0.849(10) 1.811(10) 2.659(2) 176(2)

loop_
_geom_torsion_atom_site_label_1
_geom_torsion_atom_site_label_2
_geom_torsion_atom_site_label_3
_geom_torsion_atom_site_label_4
_geom_torsion
C7A N2A C1A C6A -0.7(4)
C7A N2A C1A C2A 177.7(2)
C6A C1A C2A C3A 0.0(4)
N2A C1A C2A C3A -178.5(2)
C6A C1A C2A Cl1A 178.95(18)
N2A C1A C2A Cl1A 0.4(3)
C1A C2A C3A C4A 0.3(4)
Cl1A C2A C3A C4A -178.68(19)
C2A C3A C4A C5A 0.0(4)
C2A C3A C4A N1A -179.3(2)
O2A N1A C4A C3A -2.1(4)
O1A N1A C4A C3A 176.9(2)
O2A N1A C4A C5A 178.5(2)
O1A N1A C4A C5A -2.5(4)
C3A C4A C5A C6A -0.6(4)
N1A C4A C5A C6A 178.8(2)
C4A C5A C6A C1A 0.9(4)
N2A C1A C6A C5A 177.8(2)
C2A C1A C6A C5A -0.6(4)
C1A N2A C7A O3A 3.0(4)
C1A N2A C7A C8A -176.4(2)
O3A C7A C8A C13A -179.1(2)
N2A C7A C8A C13A 0.2(4)
O3A C7A C8A C9A -1.5(3)
N2A C7A C8A C9A 177.8(2)
C13A C8A C9A C10A 0.1(4)
C7A C8A C9A C10A -177.8(2)
C8A C9A C10A C11A -1.4(4)
C8A C9A C10A Cl2A 177.87(18)
C9A C10A C11A C12A 1.5(4)
Cl2A C10A C11A C12A -177.8(2)
C10A C11A C12A C13A -0.2(4)
C11A C12A C13A O4A -179.8(2)
C11A C12A C13A C8A -1.1(4)
C9A C8A C13A O4A 179.9(2)
C7A C8A C13A O4A -2.5(4)
C9A C8A C13A C12A 1.2(4)
C7A C8A C13A C12A 178.8(2)
C7B N2B C1B C6B -3.1(4)
C7B N2B C1B C2B 177.5(2)
C6B C1B C2B C3B -0.9(4)
N2B C1B C2B C3B 178.6(2)
C6B C1B C2B Cl1B 178.55(18)
N2B C1B C2B Cl1B -2.0(3)
C1B C2B C3B C4B 0.9(4)
Cl1B C2B C3B C4B -178.53(18)
C2B C3B C4B C5B -0.1(4)
C2B C3B C4B N1B 180.0(2)
O1B N1B C4B C5B 1.3(4)
O2B N1B C4B C5B -178.6(2)
O1B N1B C4B C3B -178.8(2)
O2B N1B C4B C3B 1.3(3)
C3B C4B C5B C6B -0.6(4)
N1B C4B C5B C6B 179.3(2)
C4B C5B C6B C1B 0.6(4)
N2B C1B C6B C5B -179.3(2)
C2B C1B C6B C5B 0.1(4)
C1B N2B C7B O3B 0.3(4)
C1B N2B C7B C8B -179.8(2)
O3B C7B C8B C13B -179.2(2)
N2B C7B C8B C13B 0.9(4)
O3B C7B C8B C9B -0.3(3)
N2B C7B C8B C9B 179.8(2)
C13B C8B C9B C10B 0.3(4)
C7B C8B C9B C10B -178.7(2)
C8B C9B C10B C11B -0.5(4)
C8B C9B C10B Cl2B 177.99(19)
C9B C10B C11B C12B 0.6(4)
Cl2B C10B C11B C12B -177.9(2)
C10B C11B C12B C13B -0.5(4)
C11B C12B C13B O4B -178.9(2)
C11B C12B C13B C8B 0.3(4)
C9B C8B C13B O4B 179.0(2)
C7B C8B C13B O4B -2.1(4)
C9B C8B C13B C12B -0.2(4)
C7B C8B C13B C12B 178.7(2)
C7C N2C C1C C6C -0.9(4)
C7C N2C C1C C2C -179.9(2)
N2C C1C C2C C3C 177.4(2)
C6C C1C C2C C3C -1.6(4)
N2C C1C C2C Cl1C -3.2(3)
C6C C1C C2C Cl1C 177.81(17)
C1C C2C C3C C4C 0.8(4)
Cl1C C2C C3C C4C -178.61(18)
C2C C3C C4C C5C 0.2(4)
C2C C3C C4C N1C -179.0(2)
O2C N1C C4C C3C 0.1(4)
O1C N1C C4C C3C -179.0(2)
O2C N1C C4C C5C -179.1(2)
O1C N1C C4C C5C 1.8(4)
C3C C4C C5C C6C -0.4(4)
N1C C4C C5C C6C 178.8(2)
C4C C5C C6C C1C -0.4(4)
N2C C1C C6C C5C -177.6(2)
C2C C1C C6C C5C 1.4(4)
C1C N2C C7C O3C -4.6(4)
C1C N2C C7C C8C 176.9(2)
O3C C7C C8C C9C 4.5(3)
N2C C7C C8C C9C -177.0(2)
O3C C7C C8C C13C -174.6(2)
N2C C7C C8C C13C 3.9(3)
C13C C8C C9C C10C 1.5(3)
C7C C8C C9C C10C -177.6(2)
C8C C9C C10C C11C 1.0(4)
C8C C9C C10C Cl2C -177.46(17)
C9C C10C C11C C12C -1.9(4)
Cl2C C10C C11C C12C 176.59(19)
C10C C11C C12C C13C 0.2(4)
C11C C12C C13C O4C -178.0(2)
C11C C12C C13C C8C 2.4(4)
C9C C8C C13C O4C 177.2(2)
C7C C8C C13C O4C -3.7(4)
C9C C8C C13C C12C -3.2(3)
C7C C8C C13C C12C 175.9(2)
C7D N2D C1D C6D -2.4(4)
C7D N2D C1D C2D 179.7(2)
C6D C1D C2D C3D -1.8(4)
N2D C1D C2D C3D 176.2(2)
C6D C1D C2D Cl1D 178.08(18)
N2D C1D C2D Cl1D -3.9(3)
C1D C2D C3D C4D 0.1(4)
Cl1D C2D C3D C4D -179.82(18)
C2D C3D C4D C5D 1.6(4)
C2D C3D C4D N1D -177.8(2)
O2D N1D C4D C3D -4.9(4)
O1D N1D C4D C3D 175.1(2)
O2D N1D C4D C5D 175.8(2)
O1D N1D C4D C5D -4.3(4)
C3D C4D C5D C6D -1.4(4)
N1D C4D C5D C6D 178.0(2)
C4D C5D C6D C1D -0.5(4)
N2D C1D C6D C5D -175.9(2)
C2D C1D C6D C5D 2.0(4)
C1D N2D C7D O3D -4.5(4)
C1D N2D C7D C8D 178.3(2)
O3D C7D C8D C9D 0.6(3)
N2D C7D C8D C9D 177.8(2)
O3D C7D C8D C13D -178.3(2)
N2D C7D C8D C13D -1.1(4)
C13D C8D C9D C10D 1.5(4)
C7D C8D C9D C10D -177.5(2)
C8D C9D C10D C11D -0.8(4)
C8D C9D C10D Cl2D 179.25(18)
C9D C10D C11D C12D -0.5(4)
Cl2D C10D C11D C12D 179.43(19)
C10D C11D C12D C13D 1.1(4)
C11D C12D C13D O4D 179.0(2)
C11D C12D C13D C8D -0.4(4)
C9D C8D C13D O4D 179.7(2)
C7D C8D C13D O4D -1.4(4)
C9D C8D C13D C12D -0.9(4)
C7D C8D C13D C12D 178.0(2)

_cod_database_fobs_code 2019938
